data_7109155
loop_
_publ_author_name
'Enrique Colacio'
'Jose Ruiz'
'Giulia Lorusso'
'Euan K. Brechin'
'Marco Evangelisti'

_publ_section_title
;
 A ferromagnetically coupled diphenoxo-bridged Gd3+-Mn2+ dinuclear complex
 with a large magneto-caloric effect
;
_journal_name_full Chem.Commun.
_journal_page_first 3845
_journal_paper_doi 10.1039/c3cc41483c
_journal_volume 49
_journal_year 2013
_chemical_formula_moiety 'C26 H40 Gd Mn N6 O14'
_chemical_formula_sum 'C26 H40 Gd Mn N6 O14'
_chemical_formula_weight 872.83
_chemical_name_systematic
;
?
;
_space_group_IT_number 14
_symmetry_cell_setting monoclinic
_symmetry_space_group_name_Hall '-P 2yn'
_symmetry_space_group_name_H-M 'P 1 21/n 1'
_atom_sites_solution_hydrogens geom
_atom_sites_solution_primary direct
_atom_sites_solution_secondary difmap
_audit_creation_method SHELXL-97
_cell_angle_alpha 90.00
_cell_angle_beta 92.700(3)
_cell_angle_gamma 90.00
_cell_formula_units_Z 4
_cell_length_a 12.7772(9)
_cell_length_b 16.9237(11)
_cell_length_c 15.5766(10)
_cell_measurement_reflns_used 9180
_cell_measurement_temperature 100(2)
_cell_measurement_theta_max 26.3
_cell_measurement_theta_min 2.3475
_cell_volume 3364.5(4)
_computing_cell_refinement Saint
_computing_data_reduction Saint
_computing_molecular_graphics Shelxp
_computing_publication_material 'Platon, encifer'
_computing_structure_refinement 'SHELXL-97 (Sheldrick, 2008)'
_computing_structure_solution 'Shelxs Sheldrick'
_diffrn_ambient_temperature 100(2)
_diffrn_measured_fraction_theta_full 0.997
_diffrn_measured_fraction_theta_max 0.997
_diffrn_measurement_device_type 'Bruker Apex II CCD on D8'
_diffrn_measurement_method 'Phi and Omega scans'
_diffrn_radiation_monochromator graphite
_diffrn_radiation_source 'fine-focus sealed tube'
_diffrn_radiation_type MoK\a
_diffrn_radiation_wavelength 0.71073
_diffrn_reflns_av_R_equivalents 0.0603
_diffrn_reflns_av_sigmaI/netI 0.0285
_diffrn_reflns_limit_h_max 15
_diffrn_reflns_limit_h_min -15
_diffrn_reflns_limit_k_max 21
_diffrn_reflns_limit_k_min -21
_diffrn_reflns_limit_l_max 19
_diffrn_reflns_limit_l_min -19
_diffrn_reflns_number 76763
_diffrn_reflns_theta_full 26.43
_diffrn_reflns_theta_max 26.43
_diffrn_reflns_theta_min 1.78
_exptl_absorpt_coefficient_mu 2.404
_exptl_absorpt_correction_T_max 0.7454
_exptl_absorpt_correction_T_min 0.6341
_exptl_absorpt_correction_type multi-scan
_exptl_absorpt_process_details 'SADABS 2007/2'
_exptl_crystal_colour colourless
_exptl_crystal_density_diffrn 1.723
_exptl_crystal_density_method 'not measured'
_exptl_crystal_description plate
_exptl_crystal_F_000 1756
_exptl_crystal_recrystallization_method 'slow evaporation of methanol solution'
_exptl_crystal_size_max 0.20
_exptl_crystal_size_mid 0.10
_exptl_crystal_size_min 0.06
_refine_diff_density_max 1.222
_refine_diff_density_min -1.081
_refine_diff_density_rms 0.092
_refine_ls_extinction_method none
_refine_ls_goodness_of_fit_ref 1.047
_refine_ls_hydrogen_treatment constr
_refine_ls_matrix_type full
_refine_ls_number_parameters 441
_refine_ls_number_reflns 6907
_refine_ls_number_restraints 0
_refine_ls_restrained_S_all 1.047
_refine_ls_R_factor_all 0.0349
_refine_ls_R_factor_gt 0.0267
_refine_ls_shift/su_max 0.002
_refine_ls_shift/su_mean 0.000
_refine_ls_structure_factor_coef Fsqd
_refine_ls_weighting_details 'calc w=1/[\s^2^(Fo^2^)+(0.0260P)^2^+5.7060P] where P=(Fo^2^+2Fc^2^)/3'
_refine_ls_weighting_scheme calc
_refine_ls_wR_factor_gt 0.0616
_refine_ls_wR_factor_ref 0.0657
_reflns_number_gt 5939
_reflns_number_total 6907
_reflns_threshold_expression >2sigma(I)
_cod_data_source_file c3cc41483c.txt
_cod_data_source_block compound
_cod_original_sg_symbol_H-M 'P 21/n'
_cod_database_code 7109155

loop_
_symmetry_equiv_pos_as_xyz
'x, y, z'
'-x+1/2, y+1/2, -z+1/2'
'-x, -y, -z'
'x-1/2, -y-1/2, z-1/2'

loop_
_atom_site_label
_atom_site_type_symbol
_atom_site_fract_x
_atom_site_fract_y
_atom_site_fract_z
_atom_site_U_iso_or_equiv
_atom_site_adp_type
_atom_site_occupancy
_atom_site_symmetry_multiplicity
_atom_site_calc_flag
_atom_site_refinement_flags
Gd1 Gd 0.886047(12) 0.239588(8) 0.999056(9) 0.01866(5) Uani 1 1 d .
Mn1 Mn 0.88890(4) 0.37204(3) 0.81134(3) 0.01906(10) Uani 1 1 d .
C1A C 1.0390(3) 0.07155(17) 0.9238(2) 0.0254(7) Uani 1 1 d .
H1A1 H 1.0641 0.0587 0.8670 0.038 Uiso 1 1 calc R
H1A2 H 0.9708 0.0465 0.9307 0.038 Uiso 1 1 calc R
H1A3 H 1.0893 0.0521 0.9683 0.038 Uiso 1 1 calc R
O2A O 1.02844(17) 0.15637(12) 0.93175(14) 0.0246(5) Uani 1 1 d .
C3A C 1.1125(2) 0.20052(18) 0.90566(19) 0.0210(6) Uani 1 1 d .
C4A C 1.0863(2) 0.27938(18) 0.88651(18) 0.0196(6) Uani 1 1 d .
O5A O 0.98732(16) 0.30327(12) 0.89842(13) 0.0204(4) Uani 1 1 d .
C6A C 1.1628(2) 0.32787(18) 0.85427(18) 0.0203(6) Uani 1 1 d .
C7A C 1.2639(2) 0.29856(19) 0.84748(19) 0.0226(6) Uani 1 1 d .
H7A H 1.3158 0.3321 0.8254 0.027 Uiso 1 1 calc R
C8A C 1.2918(2) 0.22184(19) 0.87180(19) 0.0235(7) Uani 1 1 d .
C9A C 1.4038(3) 0.1939(2) 0.8674(2) 0.0301(7) Uani 1 1 d .
H9A1 H 1.4258 0.1983 0.8082 0.045 Uiso 1 1 calc R
H9A2 H 1.4088 0.1386 0.8860 0.045 Uiso 1 1 calc R
H9A3 H 1.4494 0.2266 0.9052 0.045 Uiso 1 1 calc R
C10A C 1.2132(2) 0.17202(18) 0.89945(19) 0.0217(6) Uani 1 1 d .
H10A H 1.2289 0.1187 0.9140 0.026 Uiso 1 1 calc R
C11A C 1.1359(2) 0.41018(18) 0.8233(2) 0.0229(6) Uani 1 1 d .
H11A H 1.1144 0.4422 0.8727 0.027 Uiso 1 1 calc R
H11B H 1.1994 0.4349 0.8009 0.027 Uiso 1 1 calc R
N12A N 1.0501(2) 0.41179(15) 0.75460(16) 0.0230(6) Uani 1 1 d .
C13A C 1.0426(3) 0.49379(19) 0.7212(2) 0.0317(8) Uani 1 1 d .
H13A H 1.1067 0.5070 0.6923 0.048 Uiso 1 1 calc R
H13B H 1.0337 0.5304 0.7690 0.048 Uiso 1 1 calc R
H13C H 0.9822 0.4981 0.6802 0.048 Uiso 1 1 calc R
C14A C 1.0745(3) 0.35688(19) 0.6837(2) 0.0253(7) Uani 1 1 d .
H14A H 1.1064 0.3080 0.7080 0.030 Uiso 1 1 calc R
H14B H 1.1257 0.3820 0.6465 0.030 Uiso 1 1 calc R
C15A C 0.9766(3) 0.3365(2) 0.6308(2) 0.0310(8) Uani 1 1 d .
H15A H 0.9492 0.3846 0.6015 0.037 Uiso 1 1 calc R
H15B H 0.9940 0.2976 0.5861 0.037 Uiso 1 1 calc R
N16A N 0.8943(2) 0.30278(17) 0.68473(17) 0.0271(6) Uani 1 1 d .
C17A C 0.9158(3) 0.2187(2) 0.7063(2) 0.0326(8) Uani 1 1 d .
H17A H 0.9102 0.1868 0.6538 0.049 Uiso 1 1 calc R
H17B H 0.8647 0.2000 0.7467 0.049 Uiso 1 1 calc R
H17C H 0.9866 0.2138 0.7328 0.049 Uiso 1 1 calc R
C18A C 0.7908(3) 0.3084(2) 0.6364(2) 0.0316(8) Uani 1 1 d .
H18A H 0.7429 0.2677 0.6578 0.038 Uiso 1 1 calc R
H18B H 0.8002 0.2982 0.5747 0.038 Uiso 1 1 calc R
C19A C 0.7431(3) 0.3891(2) 0.64718(19) 0.0287(7) Uani 1 1 d .
H19A H 0.7891 0.4294 0.6225 0.034 Uiso 1 1 calc R
H19B H 0.6744 0.3912 0.6151 0.034 Uiso 1 1 calc R
N20A N 0.7285(2) 0.40789(16) 0.73871(16) 0.0232(6) Uani 1 1 d .
C21A C 0.7003(3) 0.4920(2) 0.7465(2) 0.0305(7) Uani 1 1 d .
H21A H 0.7562 0.5248 0.7243 0.046 Uiso 1 1 calc R
H21B H 0.6915 0.5049 0.8071 0.046 Uiso 1 1 calc R
H21C H 0.6346 0.5023 0.7134 0.046 Uiso 1 1 calc R
C22A C 0.6412(2) 0.35818(19) 0.76871(19) 0.0243(7) Uani 1 1 d .
H22A H 0.6587 0.3019 0.7594 0.029 Uiso 1 1 calc R
H22B H 0.5770 0.3702 0.7330 0.029 Uiso 1 1 calc R
C23A C 0.6182(2) 0.36967(18) 0.86196(19) 0.0219(6) Uani 1 1 d .
C24A C 0.6943(2) 0.34836(17) 0.92485(19) 0.0205(6) Uani 1 1 d .
O25A O 0.79006(16) 0.32214(12) 0.90595(13) 0.0214(4) Uani 1 1 d .
C26A C 0.6692(2) 0.35455(17) 1.01146(19) 0.0201(6) Uani 1 1 d .
O27A O 0.75097(16) 0.33264(12) 1.06847(13) 0.0220(5) Uani 1 1 d .
C28A C 0.7392(3) 0.35062(19) 1.15781(18) 0.0245(7) Uani 1 1 d .
H28A H 0.7211 0.4066 1.1639 0.037 Uiso 1 1 calc R
H28B H 0.8051 0.3397 1.1903 0.037 Uiso 1 1 calc R
H28C H 0.6833 0.3179 1.1801 0.037 Uiso 1 1 calc R
C29A C 0.5720(2) 0.37881(18) 1.0347(2) 0.0230(6) Uani 1 1 d .
H29A H 0.5571 0.3822 1.0938 0.028 Uiso 1 1 calc R
C30A C 0.4950(2) 0.39859(18) 0.9717(2) 0.0233(6) Uani 1 1 d .
C31A C 0.3868(3) 0.4218(2) 0.9969(2) 0.0274(7) Uani 1 1 d .
H31A H 0.3511 0.4506 0.9495 0.041 Uiso 1 1 calc R
H31B H 0.3922 0.4556 1.0480 0.041 Uiso 1 1 calc R
H31C H 0.3467 0.3742 1.0097 0.041 Uiso 1 1 calc R
C32A C 0.5203(2) 0.39489(18) 0.8863(2) 0.0236(7) Uani 1 1 d .
H32A H 0.4693 0.4100 0.8431 0.028 Uiso 1 1 calc R
N1B N 1.0474(2) 0.31628(16) 1.11426(17) 0.0267(6) Uani 1 1 d .
O2B O 1.05913(18) 0.24747(13) 1.08613(14) 0.0268(5) Uani 1 1 d .
O3B O 0.96377(17) 0.35183(13) 1.09089(14) 0.0268(5) Uani 1 1 d .
O4B O 1.1148(2) 0.34880(15) 1.16265(16) 0.0376(6) Uani 1 1 d .
N1C N 0.8737(2) 0.12569(15) 1.14032(16) 0.0230(6) Uani 1 1 d .
O2C O 0.90368(18) 0.10603(13) 1.06667(13) 0.0274(5) Uani 1 1 d .
O3C O 0.85692(18) 0.19887(12) 1.15187(14) 0.0254(5) Uani 1 1 d .
O4C O 0.86247(19) 0.07669(13) 1.19673(14) 0.0297(5) Uani 1 1 d .
N1D N 0.7193(2) 0.13493(17) 0.93357(19) 0.0317(7) Uani 1 1 d .
O2D O 0.80469(18) 0.14271(13) 0.89556(14) 0.0288(5) Uani 1 1 d .
O3D O 0.70935(18) 0.17735(13) 0.99977(14) 0.0279(5) Uani 1 1 d .
O4D O 0.6510(2) 0.08866(18) 0.9088(2) 0.0529(8) Uani 1 1 d .
O1E O 0.89683(19) 0.48812(13) 0.87710(15) 0.0305(5) Uani 1 1 d .
C2E C 0.8684(3) 0.5004(2) 0.9629(2) 0.0349(8) Uani 1 1 d .
H2E1 H 0.7923 0.5072 0.9640 0.052 Uiso 1 1 calc R
H2E2 H 0.9034 0.5480 0.9859 0.052 Uiso 1 1 calc R
H2E3 H 0.8899 0.4547 0.9980 0.052 Uiso 1 1 calc R

loop_
_atom_site_aniso_label
_atom_site_aniso_U_11
_atom_site_aniso_U_22
_atom_site_aniso_U_33
_atom_site_aniso_U_23
_atom_site_aniso_U_13
_atom_site_aniso_U_12
Gd1 0.01952(9) 0.02042(8) 0.01610(8) 0.00117(6) 0.00147(5) -0.00004(6)
Mn1 0.0181(2) 0.0246(2) 0.0144(2) 0.00014(17) -0.00032(17) 0.00078(18)
C1A 0.0303(18) 0.0191(15) 0.0273(17) 0.0003(12) 0.0061(13) 0.0008(13)
O2A 0.0277(13) 0.0196(10) 0.0270(12) 0.0028(9) 0.0069(9) -0.0007(9)
C3A 0.0231(17) 0.0238(15) 0.0164(15) 0.0005(12) 0.0033(12) -0.0024(12)
C4A 0.0183(15) 0.0260(15) 0.0144(14) -0.0001(11) -0.0006(11) 0.0017(12)
O5A 0.0179(11) 0.0228(11) 0.0205(11) 0.0032(8) 0.0009(8) 0.0010(8)
C6A 0.0225(16) 0.0239(15) 0.0142(14) 0.0007(11) -0.0016(12) -0.0016(12)
C7A 0.0204(16) 0.0293(16) 0.0182(15) 0.0005(12) 0.0001(12) -0.0018(13)
C8A 0.0196(16) 0.0320(17) 0.0187(15) -0.0023(12) -0.0008(12) 0.0021(13)
C9A 0.0232(18) 0.0353(19) 0.0318(19) -0.0028(14) -0.0001(14) 0.0026(14)
C10A 0.0246(17) 0.0229(15) 0.0176(15) 0.0004(12) 0.0001(12) 0.0040(12)
C11A 0.0204(16) 0.0244(15) 0.0238(16) 0.0005(12) 0.0009(12) -0.0019(12)
N12A 0.0243(14) 0.0255(13) 0.0192(13) 0.0025(10) -0.0003(11) 0.0026(11)
C13A 0.034(2) 0.0292(17) 0.0322(19) 0.0082(14) 0.0035(15) 0.0046(15)
C14A 0.0223(17) 0.0327(17) 0.0212(16) 0.0002(13) 0.0025(13) 0.0010(13)
C15A 0.0315(19) 0.044(2) 0.0178(16) -0.0037(14) 0.0035(13) 0.0008(15)
N16A 0.0234(15) 0.0365(16) 0.0212(14) -0.0062(11) -0.0003(11) -0.0001(12)
C17A 0.032(2) 0.0343(19) 0.0317(19) -0.0085(15) 0.0009(15) 0.0003(15)
C18A 0.0260(19) 0.049(2) 0.0188(16) -0.0086(14) -0.0043(13) -0.0010(15)
C19A 0.0248(18) 0.047(2) 0.0137(15) 0.0026(14) -0.0027(12) 0.0001(15)
N20A 0.0216(14) 0.0325(14) 0.0157(12) 0.0019(10) 0.0014(10) 0.0024(11)
C21A 0.0291(19) 0.0344(18) 0.0279(18) 0.0044(14) 0.0000(14) 0.0036(14)
C22A 0.0182(16) 0.0349(17) 0.0193(15) -0.0004(13) -0.0024(12) -0.0003(13)
C23A 0.0211(16) 0.0246(15) 0.0198(15) -0.0005(12) -0.0009(12) -0.0032(12)
C24A 0.0179(15) 0.0225(15) 0.0212(15) -0.0009(12) 0.0028(12) -0.0014(12)
O25A 0.0185(11) 0.0275(11) 0.0182(10) 0.0019(8) 0.0010(8) 0.0028(9)
C26A 0.0195(16) 0.0210(15) 0.0197(15) 0.0018(11) -0.0010(12) -0.0011(12)
O27A 0.0207(11) 0.0287(11) 0.0164(10) 0.0014(8) -0.0003(8) 0.0036(9)
C28A 0.0291(18) 0.0288(16) 0.0155(15) -0.0022(12) 0.0001(12) 0.0009(13)
C29A 0.0243(17) 0.0250(15) 0.0199(15) -0.0005(12) 0.0036(13) -0.0016(13)
C30A 0.0176(16) 0.0260(15) 0.0262(16) -0.0021(13) 0.0006(12) -0.0005(12)
C31A 0.0239(17) 0.0328(17) 0.0255(17) -0.0024(14) 0.0010(13) -0.0007(14)
C32A 0.0177(16) 0.0286(16) 0.0242(16) 0.0001(13) -0.0039(12) -0.0011(13)
N1B 0.0263(15) 0.0274(14) 0.0258(14) -0.0023(11) -0.0039(12) 0.0011(12)
O2B 0.0268(13) 0.0297(12) 0.0233(12) 0.0002(9) -0.0023(9) 0.0057(9)
O3B 0.0212(12) 0.0300(12) 0.0287(12) 0.0005(9) -0.0044(9) 0.0032(9)
O4B 0.0351(15) 0.0365(14) 0.0394(14) -0.0045(11) -0.0147(11) -0.0001(11)
N1C 0.0230(14) 0.0245(13) 0.0215(14) 0.0014(11) 0.0019(11) 0.0018(11)
O2C 0.0379(14) 0.0260(11) 0.0190(11) 0.0008(9) 0.0100(10) 0.0038(10)
O3C 0.0329(13) 0.0223(11) 0.0211(11) 0.0021(9) 0.0037(9) 0.0037(9)
O4C 0.0423(15) 0.0257(11) 0.0215(12) 0.0073(9) 0.0067(10) 0.0044(10)
N1D 0.0260(16) 0.0323(15) 0.0368(17) -0.0081(13) 0.0020(13) -0.0054(12)
O2D 0.0296(13) 0.0322(12) 0.0249(12) -0.0059(9) 0.0039(10) -0.0033(10)
O3D 0.0288(13) 0.0283(12) 0.0270(12) -0.0041(9) 0.0043(10) -0.0036(10)
O4D 0.0347(16) 0.0570(18) 0.067(2) -0.0314(15) 0.0060(14) -0.0169(14)
O1E 0.0354(14) 0.0276(12) 0.0286(13) -0.0060(10) 0.0018(10) 0.0010(10)
C2E 0.037(2) 0.0342(19) 0.0337(19) -0.0033(15) 0.0014(16) -0.0010(16)

loop_
_atom_type_symbol
_atom_type_description
_atom_type_scat_dispersion_real
_atom_type_scat_dispersion_imag
_atom_type_scat_source
C C 0.0033 0.0016 'International Tables Vol C Tables 4.2.6.8 and 6.1.1.4'
H H 0.0000 0.0000 'International Tables Vol C Tables 4.2.6.8 and 6.1.1.4'
N N 0.0061 0.0033 'International Tables Vol C Tables 4.2.6.8 and 6.1.1.4'
O O 0.0106 0.0060 'International Tables Vol C Tables 4.2.6.8 and 6.1.1.4'
Mn Mn 0.3368 0.7283 'International Tables Vol C Tables 4.2.6.8 and 6.1.1.4'
Gd Gd -0.1653 3.9035 'International Tables Vol C Tables 4.2.6.8 and 6.1.1.4'

loop_
_geom_angle_atom_site_label_1
_geom_angle_atom_site_label_2
_geom_angle_atom_site_label_3
_geom_angle
O25A Gd1 O5A 66.25(7)
O25A Gd1 O3D 78.76(7)
O5A Gd1 O3D 136.62(7)
O25A Gd1 O2D 78.45(8)
O5A Gd1 O2D 95.54(7)
O3D Gd1 O2D 51.27(7)
O25A Gd1 O2C 147.33(8)
O5A Gd1 O2C 131.04(7)
O3D Gd1 O2C 71.31(8)
O2D Gd1 O2C 72.79(7)
O25A Gd1 O3C 131.05(7)
O5A Gd1 O3C 150.24(7)
O3D Gd1 O3C 72.92(7)
O2D Gd1 O3C 110.80(7)
O2C Gd1 O3C 50.93(7)
O25A Gd1 O2B 136.23(7)
O5A Gd1 O2B 80.72(7)
O3D Gd1 O2B 141.74(7)
O2D Gd1 O2B 134.86(7)
O2C Gd1 O2B 76.34(7)
O3C Gd1 O2B 70.99(7)
O25A Gd1 O3B 94.73(7)
O5A Gd1 O3B 79.62(7)
O3D Gd1 O3B 129.88(7)
O2D Gd1 O3B 172.86(7)
O2C Gd1 O3B 114.34(7)
O3C Gd1 O3B 75.23(7)
O2B Gd1 O3B 49.91(7)
O25A Gd1 O2A 116.05(7)
O5A Gd1 O2A 63.51(7)
O3D Gd1 O2A 115.48(7)
O2D Gd1 O2A 69.90(7)
O2C Gd1 O2A 67.91(7)
O3C Gd1 O2A 112.02(7)
O2B Gd1 O2A 68.34(7)
O3B Gd1 O2A 111.93(7)
O25A Gd1 O27A 63.60(7)
O5A Gd1 O27A 113.38(7)
O3D Gd1 O27A 68.65(7)
O2D Gd1 O27A 113.66(7)
O2C Gd1 O27A 114.81(7)
O3C Gd1 O27A 69.14(7)
O2B Gd1 O27A 108.85(7)
O3B Gd1 O27A 64.26(7)
O2A Gd1 O27A 175.84(7)
O25A Gd1 N1D 77.96(8)
O5A Gd1 N1D 117.56(8)
O3D Gd1 N1D 25.59(7)
O2D Gd1 N1D 25.69(8)
O2C Gd1 N1D 69.40(8)
O3C Gd1 N1D 91.51(8)
O2B Gd1 N1D 145.16(8)
O3B Gd1 N1D 155.06(8)
O2A Gd1 N1D 92.52(8)
O27A Gd1 N1D 91.43(7)
O25A Gd1 N1C 144.89(7)
O5A Gd1 N1C 148.74(7)
O3D Gd1 N1C 68.81(7)
O2D Gd1 N1C 91.00(7)
O2C Gd1 N1C 25.46(7)
O3C Gd1 N1C 25.53(7)
O2B Gd1 N1C 73.17(7)
O3B Gd1 N1C 95.84(7)
O2A Gd1 N1C 90.57(7)
O27A Gd1 N1C 91.48(7)
N1D Gd1 N1C 78.43(8)
O5A Mn1 O25A 72.59(8)
O5A Mn1 O1E 100.12(8)
O25A Mn1 O1E 92.68(8)
O5A Mn1 N16A 103.02(9)
O25A Mn1 N16A 115.38(9)
O1E Mn1 N16A 147.83(10)
O5A Mn1 N20A 155.00(9)
O25A Mn1 N20A 84.57(8)
O1E Mn1 N20A 90.76(9)
N16A Mn1 N20A 77.37(9)
O5A Mn1 N12A 84.06(8)
O25A Mn1 N12A 155.55(8)
O1E Mn1 N12A 84.23(9)
N16A Mn1 N12A 76.33(9)
N20A Mn1 N12A 119.64(9)
O2A C1A H1A1 109.5
O2A C1A H1A2 109.5
H1A1 C1A H1A2 109.5
O2A C1A H1A3 109.5
H1A1 C1A H1A3 109.5
H1A2 C1A H1A3 109.5
C3A O2A C1A 115.7(2)
C3A O2A Gd1 113.50(17)
C1A O2A Gd1 130.58(18)
C10A C3A O2A 124.7(3)
C10A C3A C4A 122.0(3)
O2A C3A C4A 113.2(3)
O5A C4A C6A 123.6(3)
O5A C4A C3A 118.1(3)
C6A C4A C3A 118.3(3)
C4A O5A Mn1 126.89(17)
C4A O5A Gd1 120.35(17)
Mn1 O5A Gd1 110.27(9)
C4A C6A C7A 119.2(3)
C4A C6A C11A 120.5(3)
C7A C6A C11A 120.2(3)
C6A C7A C8A 122.5(3)
C6A C7A H7A 118.7
C8A C7A H7A 118.7
C7A C8A C10A 117.9(3)
C7A C8A C9A 120.6(3)
C10A C8A C9A 121.4(3)
C8A C9A H9A1 109.5
C8A C9A H9A2 109.5
H9A1 C9A H9A2 109.5
C8A C9A H9A3 109.5
H9A1 C9A H9A3 109.5
H9A2 C9A H9A3 109.5
C3A C10A C8A 119.8(3)
C3A C10A H10A 120.1
C8A C10A H10A 120.1
N12A C11A C6A 113.2(2)
N12A C11A H11A 108.9
C6A C11A H11A 108.9
N12A C11A H11B 108.9
C6A C11A H11B 108.9
H11A C11A H11B 107.8
C13A N12A C14A 109.6(2)
C13A N12A C11A 107.5(2)
C14A N12A C11A 110.3(2)
C13A N12A Mn1 110.6(2)
C14A N12A Mn1 108.36(19)
C11A N12A Mn1 110.35(18)
N12A C13A H13A 109.5
N12A C13A H13B 109.5
H13A C13A H13B 109.5
N12A C13A H13C 109.5
H13A C13A H13C 109.5
H13B C13A H13C 109.5
N12A C14A C15A 110.6(3)
N12A C14A H14A 109.5
C15A C14A H14A 109.5
N12A C14A H14B 109.5
C15A C14A H14B 109.5
H14A C14A H14B 108.1
N16A C15A C14A 111.7(3)
N16A C15A H15A 109.3
C14A C15A H15A 109.3
N16A C15A H15B 109.3
C14A C15A H15B 109.3
H15A C15A H15B 107.9
C17A N16A C15A 111.5(3)
C17A N16A C18A 109.0(3)
C15A N16A C18A 108.9(3)
C17A N16A Mn1 107.88(19)
C15A N16A Mn1 109.83(19)
C18A N16A Mn1 109.76(19)
N16A C17A H17A 109.5
N16A C17A H17B 109.5
H17A C17A H17B 109.5
N16A C17A H17C 109.5
H17A C17A H17C 109.5
H17B C17A H17C 109.5
N16A C18A C19A 110.8(3)
N16A C18A H18A 109.5
C19A C18A H18A 109.5
N16A C18A H18B 109.5
C19A C18A H18B 109.5
H18A C18A H18B 108.1
N20A C19A C18A 111.8(3)
N20A C19A H19A 109.3
C18A C19A H19A 109.3
N20A C19A H19B 109.3
C18A C19A H19B 109.3
H19A C19A H19B 107.9
C21A N20A C19A 109.2(2)
C21A N20A C22A 109.3(3)
C19A N20A C22A 108.1(2)
C21A N20A Mn1 114.6(2)
C19A N20A Mn1 105.00(18)
C22A N20A Mn1 110.41(18)
N20A C21A H21A 109.5
N20A C21A H21B 109.5
H21A C21A H21B 109.5
N20A C21A H21C 109.5
H21A C21A H21C 109.5
H21B C21A H21C 109.5
N20A C22A C23A 114.3(2)
N20A C22A H22A 108.7
C23A C22A H22A 108.7
N20A C22A H22B 108.7
C23A C22A H22B 108.7
H22A C22A H22B 107.6
C32A C23A C24A 119.6(3)
C32A C23A C22A 121.4(3)
C24A C23A C22A 118.8(3)
O25A C24A C23A 122.8(3)
O25A C24A C26A 119.0(3)
C23A C24A C26A 118.1(3)
C24A O25A Mn1 125.96(18)
C24A O25A Gd1 121.34(17)
Mn1 O25A Gd1 110.68(9)
C29A C26A O27A 125.0(3)
C29A C26A C24A 121.7(3)
O27A C26A C24A 113.3(3)
C26A O27A C28A 116.9(2)
C26A O27A Gd1 112.87(17)
C28A O27A Gd1 129.03(17)
O27A C28A H28A 109.5
O27A C28A H28B 109.5
H28A C28A H28B 109.5
O27A C28A H28C 109.5
H28A C28A H28C 109.5
H28B C28A H28C 109.5
C26A C29A C30A 120.2(3)
C26A C29A H29A 119.9
C30A C29A H29A 119.9
C32A C30A C29A 118.4(3)
C32A C30A C31A 121.4(3)
C29A C30A C31A 120.2(3)
C30A C31A H31A 109.5
C30A C31A H31B 109.5
H31A C31A H31B 109.5
C30A C31A H31C 109.5
H31A C31A H31C 109.5
H31B C31A H31C 109.5
C30A C32A C23A 122.0(3)
C30A C32A H32A 119.0
C23A C32A H32A 119.0
O4B N1B O2B 122.1(3)
O4B N1B O3B 121.0(3)
O2B N1B O3B 117.0(3)
O4B N1B Gd1 179.7(2)
O2B N1B Gd1 58.27(15)
O3B N1B Gd1 58.69(14)
N1B O2B Gd1 96.89(17)
N1B O3B Gd1 96.23(17)
O4C N1C O2C 121.5(3)
O4C N1C O3C 122.2(3)
O2C N1C O3C 116.3(2)
O4C N1C Gd1 175.8(2)
O2C N1C Gd1 57.73(14)
O3C N1C Gd1 58.78(14)
N1C O2C Gd1 96.81(16)
N1C O3C Gd1 95.69(16)
O4D N1D O3D 121.5(3)
O4D N1D O2D 122.3(3)
O3D N1D O2D 116.2(3)
O4D N1D Gd1 177.2(3)
O3D N1D Gd1 58.10(15)
O2D N1D Gd1 58.13(15)
N1D O2D Gd1 96.18(17)
N1D O3D Gd1 96.31(18)
C2E O1E Mn1 124.0(2)
O1E C2E H2E1 109.5
O1E C2E H2E2 109.5
H2E1 C2E H2E2 109.5
O1E C2E H2E3 109.5
H2E1 C2E H2E3 109.5
H2E2 C2E H2E3 109.5

loop_
_geom_bond_atom_site_label_1
_geom_bond_atom_site_label_2
_geom_bond_distance
Gd1 O25A 2.322(2)
Gd1 O5A 2.342(2)
Gd1 O3D 2.492(2)
Gd1 O2D 2.492(2)
Gd1 O2C 2.499(2)
Gd1 O3C 2.522(2)
Gd1 O2B 2.543(2)
Gd1 O3B 2.551(2)
Gd1 O2A 2.564(2)
Gd1 O27A 2.608(2)
Gd1 N1D 2.917(3)
Gd1 N1C 2.935(3)
Mn1 O5A 2.148(2)
Mn1 O25A 2.158(2)
Mn1 O1E 2.216(2)
Mn1 N16A 2.298(3)
Mn1 N20A 2.373(3)
Mn1 N12A 2.376(3)
C1A O2A 1.448(4)
C1A H1A1 0.9800
C1A H1A2 0.9800
C1A H1A3 0.9800
O2A C3A 1.385(4)
C3A C10A 1.382(4)
C3A C4A 1.405(4)
C4A O5A 1.349(4)
C4A C6A 1.389(4)
C6A C7A 1.392(4)
C6A C11A 1.508(4)
C7A C8A 1.394(4)
C7A H7A 0.9500
C8A C10A 1.394(4)
C8A C9A 1.512(4)
C9A H9A1 0.9800
C9A H9A2 0.9800
C9A H9A3 0.9800
C10A H10A 0.9500
C11A N12A 1.497(4)
C11A H11A 0.9900
C11A H11B 0.9900
N12A C13A 1.484(4)
N12A C14A 1.488(4)
C13A H13A 0.9800
C13A H13B 0.9800
C13A H13C 0.9800
C14A C15A 1.504(5)
C14A H14A 0.9900
C14A H14B 0.9900
C15A N16A 1.490(4)
C15A H15A 0.9900
C15A H15B 0.9900
N16A C17A 1.484(4)
N16A C18A 1.493(4)
C17A H17A 0.9800
C17A H17B 0.9800
C17A H17C 0.9800
C18A C19A 1.508(5)
C18A H18A 0.9900
C18A H18B 0.9900
C19A N20A 1.481(4)
C19A H19A 0.9900
C19A H19B 0.9900
N20A C21A 1.475(4)
N20A C22A 1.489(4)
C21A H21A 0.9800
C21A H21B 0.9800
C21A H21C 0.9800
C22A C23A 1.508(4)
C22A H22A 0.9900
C22A H22B 0.9900
C23A C32A 1.391(4)
C23A C24A 1.395(4)
C24A O25A 1.347(4)
C24A C26A 1.405(4)
C26A C29A 1.372(4)
C26A O27A 1.389(3)
O27A C28A 1.439(3)
C28A H28A 0.9800
C28A H28B 0.9800
C28A H28C 0.9800
C29A C30A 1.398(4)
C29A H29A 0.9500
C30A C32A 1.385(4)
C30A C31A 1.507(4)
C31A H31A 0.9800
C31A H31B 0.9800
C31A H31C 0.9800
C32A H32A 0.9500
N1B O4B 1.246(3)
N1B O2B 1.256(3)
N1B O3B 1.265(3)
N1C O4C 1.222(3)
N1C O2C 1.271(3)
N1C O3C 1.271(3)
N1D O4D 1.222(4)
N1D O3D 1.268(3)
N1D O2D 1.272(4)
O1E C2E 1.416(4)
C2E H2E1 0.9800
C2E H2E2 0.9800
C2E H2E3 0.9800
